data_4077045
loop_
_publ_author_name
'Volkov, Oleg'
'Rath, Nigam P.'
'Barton, Lawrence'

_publ_section_title
;
 Chemistry of a Metallathiaborane Cluster. 5.&#x2020;Reaction of
 [8,8-(\h2-dppm)-8-(\h1-dppm)-nido-8,7-RhSB9H10] and Its Derivatives with
 Organotransition-Metal Reagents
;
_journal_issue 25
_journal_name_full Organometallics
_journal_page_first 5505
_journal_paper_doi 10.1021/om020480y
_journal_volume 21
_journal_year 2002
_chemical_formula_sum 'C41 H55 B9 Cl2 N3 P2 Rh Ru S'
_chemical_formula_weight 1056.05
_chemical_name_systematic
; 
 ? 
;
_space_group_IT_number 14
_symmetry_cell_setting monoclinic
_symmetry_space_group_name_Hall '-P 2ybc'
_symmetry_space_group_name_H-M 'P 1 21/c 1'
_atom_sites_solution_hydrogens geom
_atom_sites_solution_primary direct
_atom_sites_solution_secondary difmap
_audit_creation_method SHELXL-97
_cell_angle_alpha 90.00
_cell_angle_beta 91.480(18)
_cell_angle_gamma 90.00
_cell_formula_units_Z 4
_cell_length_a 12.781(3)
_cell_length_b 13.405(4)
_cell_length_c 28.450(7)
_cell_measurement_reflns_used 9182
_cell_measurement_temperature 223(2)
_cell_measurement_theta_max 29.5
_cell_measurement_theta_min 2.2
_cell_volume 4873(2)
_computing_cell_refinement 'Bruker SMART'
_computing_data_collection 'Bruker SMART'
_computing_data_reduction 'Bruker SAINT'
_computing_molecular_graphics 'Bruker SHELXTL'
_computing_publication_material 'Bruker SHELXTL'
_computing_structure_refinement 'SHELXTL (Sheldrick, 2001)'
_computing_structure_solution 'SHELXTL (Sheldrick, 2001)'
_diffrn_ambient_temperature 223(2)
_diffrn_measured_fraction_theta_full 0.985
_diffrn_measured_fraction_theta_max 0.985
_diffrn_measurement_device_type 'CCD area detector'
_diffrn_measurement_method 'phi and omega scans'
_diffrn_radiation_monochromator graphite
_diffrn_radiation_source 'normal-focus sealed tube'
_diffrn_radiation_type MoK\a
_diffrn_radiation_wavelength 0.71073
_diffrn_reflns_av_R_equivalents 0.09
_diffrn_reflns_av_sigmaI/netI 0.0576
_diffrn_reflns_limit_h_max 16
_diffrn_reflns_limit_h_min -16
_diffrn_reflns_limit_k_max 17
_diffrn_reflns_limit_k_min -17
_diffrn_reflns_limit_l_max 37
_diffrn_reflns_limit_l_min -37
_diffrn_reflns_number 89319
_diffrn_reflns_theta_full 28.00
_diffrn_reflns_theta_max 28.00
_diffrn_reflns_theta_min 1.43
_exptl_absorpt_coefficient_mu 0.900
_exptl_absorpt_correction_T_max 0.8844
_exptl_absorpt_correction_T_min 0.7740
_exptl_absorpt_correction_type empirical
_exptl_absorpt_process_details sadabs
_exptl_crystal_colour colorless
_exptl_crystal_density_diffrn 1.440
_exptl_crystal_density_meas ?
_exptl_crystal_density_method 'not measured'
_exptl_crystal_description irregular
_exptl_crystal_F_000 2144
_exptl_crystal_size_max 0.30
_exptl_crystal_size_mid 0.26
_exptl_crystal_size_min 0.14
_refine_diff_density_max 1.403
_refine_diff_density_min -2.242
_refine_diff_density_rms 0.152
_refine_ls_extinction_method none
_refine_ls_goodness_of_fit_ref 1.053
_refine_ls_hydrogen_treatment mixed
_refine_ls_matrix_type full
_refine_ls_number_parameters 569
_refine_ls_number_reflns 11587
_refine_ls_number_restraints 38
_refine_ls_restrained_S_all 1.052
_refine_ls_R_factor_all 0.0933
_refine_ls_R_factor_gt 0.0680
_refine_ls_shift/su_max 0.001
_refine_ls_shift/su_mean 0.000
_refine_ls_structure_factor_coef Fsqd
_refine_ls_weighting_details 'calc w=1/[\s^2^(Fo^2^)+(0.1070P)^2^+16.3538P] where P=(Fo^2^+2Fc^2^)/3'
_refine_ls_weighting_scheme calc
_refine_ls_wR_factor_gt 0.1761
_refine_ls_wR_factor_ref 0.2004
_reflns_number_gt 8762
_reflns_number_total 11587
_reflns_threshold_expression >2sigma(I)
_cod_data_source_file om020480y.cif
_cod_data_source_block Compd4_(CCDC#_176811)
_cod_depositor_comments
;
The following automatic conversions were performed:

'_symmetry_cell_setting' value 'Monoclinic' changed to 'monoclinic'
according to /home/saulius/struct/CIF-dictionaries/cif_core.dic
dictionary named 'cif_core.dic' version 2.4.1 from 2010-06-29.

Automatic conversion script
Id: cif_fix_values 1715 2011-07-08 13:25:40Z adriana 

The following automatic conversions were performed:

'_exptl_crystal_density_meas' value 'no' was changed to '?' - the
value is perceived as not measured.

Automatic conversion script
Id: cif_fix_values 3008 2015-01-20 13:52:24Z robertas 
;
_cod_original_sg_symbol_H-M P2~1~/c
_cod_database_code 4077045

loop_
_symmetry_equiv_pos_as_xyz
'x, y, z'
'-x, y+1/2, -z+1/2'
'-x, -y, -z'
'x, -y-1/2, z-1/2'

loop_
_atom_site_label
_atom_site_type_symbol
_atom_site_fract_x
_atom_site_fract_y
_atom_site_fract_z
_atom_site_U_iso_or_equiv
_atom_site_adp_type
_atom_site_occupancy
_atom_site_symmetry_multiplicity
_atom_site_calc_flag
_atom_site_refinement_flags
Rh8 Rh 0.21421(3) 0.96111(3) 0.124034(15) 0.03057(13) Uani 1 1 d .
Ru1 Ru 0.06773(3) 0.77819(3) 0.048105(14) 0.02891(13) Uani 1 1 d .
Cl1 Cl 0.03650(10) 0.94062(10) 0.07902(5) 0.0348(3) Uani 1 1 d .
Cl2 Cl 0.24064(10) 0.79961(10) 0.08283(5) 0.0343(3) Uani 1 1 d .
S7 S 0.27154(13) 1.05903(13) 0.06175(6) 0.0472(4) Uani 1 1 d .
P1 P 0.14115(11) 0.88275(10) 0.18560(5) 0.0300(3) Uani 1 1 d .
P2 P 0.02079(11) 0.71912(10) 0.12163(5) 0.0299(3) Uani 1 1 d .
B1 B 0.3022(7) 1.1898(6) 0.1506(3) 0.055(2) Uani 1 1 d D
B2 B 0.3114(7) 1.1903(6) 0.0892(3) 0.057(2) Uani 1 1 d D
B3 B 0.2048(6) 1.1213(6) 0.1196(3) 0.0446(16) Uani 1 1 d D
B4 B 0.2627(6) 1.0737(5) 0.1735(3) 0.0418(15) Uani 1 1 d D
B5 B 0.3956(7) 1.1049(7) 0.1744(4) 0.059(2) Uani 1 1 d D
B6 B 0.4241(7) 1.1717(7) 0.1232(4) 0.065(2) Uani 1 1 d D
B9 B 0.3619(6) 0.9805(6) 0.1604(3) 0.0435(16) Uani 1 1 d D
B10 B 0.4639(6) 1.0480(7) 0.1288(4) 0.061(2) Uani 1 1 d D
B11 B 0.4127(7) 1.1016(8) 0.0732(4) 0.063(2) Uani 1 1 d D
C1 C 0.1048(4) 0.7530(4) 0.17252(19) 0.0325(11) Uani 1 1 d .
H1A H 0.0708 0.7270 0.2005 0.039 Uiso 1 1 calc R
H1B H 0.1703 0.7158 0.1695 0.039 Uiso 1 1 calc R
C2 C 0.2193(4) 0.8627(5) 0.2393(2) 0.0365(12) Uani 1 1 d .
C3 C 0.2145(5) 0.9296(6) 0.2761(2) 0.0500(16) Uani 1 1 d .
H3' H 0.1656 0.9819 0.2747 0.060 Uiso 1 1 calc R
C4 C 0.2806(6) 0.9204(8) 0.3149(3) 0.070(2) Uani 1 1 d .
H4' H 0.2778 0.9674 0.3393 0.084 Uiso 1 1 calc R
C5 C 0.3500(6) 0.8435(8) 0.3179(3) 0.069(2) Uani 1 1 d .
H5' H 0.3944 0.8366 0.3445 0.083 Uiso 1 1 calc R
C6 C 0.3547(6) 0.7765(6) 0.2819(3) 0.066(2) Uani 1 1 d .
H6' H 0.4014 0.7226 0.2845 0.079 Uiso 1 1 calc R
C7 C 0.2923(5) 0.7862(5) 0.2419(3) 0.0475(15) Uani 1 1 d .
H7 H 0.2992 0.7416 0.2167 0.057 Uiso 1 1 calc R
C8 C 0.0231(4) 0.9405(4) 0.2077(2) 0.0349(12) Uani 1 1 d .
C9 C -0.0329(5) 0.8952(5) 0.2424(2) 0.0458(14) Uani 1 1 d .
H9' H -0.0118 0.8326 0.2542 0.055 Uiso 1 1 calc R
C10 C -0.1202(6) 0.9416(6) 0.2600(3) 0.0588(19) Uani 1 1 d .
H10' H -0.1593 0.9098 0.2832 0.071 Uiso 1 1 calc R
C11 C -0.1493(6) 1.0325(6) 0.2441(3) 0.062(2) Uani 1 1 d .
H11' H -0.2070 1.0648 0.2571 0.075 Uiso 1 1 calc R
C12 C -0.0959(6) 1.0779(6) 0.2090(3) 0.0590(19) Uani 1 1 d .
H12 H -0.1182 1.1400 0.1973 0.071 Uiso 1 1 calc R
C13 C -0.0085(5) 1.0318(5) 0.1909(2) 0.0451(14) Uani 1 1 d .
H13 H 0.0291 1.0632 0.1671 0.054 Uiso 1 1 calc R
C14 C -0.1097(4) 0.7452(4) 0.1420(2) 0.0361(12) Uani 1 1 d .
C15 C -0.1450(5) 0.6999(5) 0.1829(2) 0.0460(14) Uani 1 1 d .
H15 H -0.1013 0.6551 0.1995 0.055 Uiso 1 1 calc R
C16 C -0.2424(6) 0.7203(6) 0.1989(3) 0.062(2) Uani 1 1 d .
H16 H -0.2656 0.6896 0.2265 0.075 Uiso 1 1 calc R
C17 C -0.3052(7) 0.7841(8) 0.1752(4) 0.077(3) Uani 1 1 d .
H17 H -0.3733 0.7957 0.1857 0.092 Uiso 1 1 calc R
C18 C -0.2710(6) 0.8331(7) 0.1357(3) 0.072(2) Uani 1 1 d .
H18 H -0.3140 0.8807 0.1205 0.086 Uiso 1 1 calc R
C19 C -0.1728(5) 0.8116(5) 0.1187(3) 0.0501(16) Uani 1 1 d .
H19 H -0.1500 0.8427 0.0911 0.060 Uiso 1 1 calc R
C20 C 0.0352(5) 0.5845(4) 0.12311(18) 0.0343(12) Uani 1 1 d .
C21 C 0.1347(6) 0.5465(5) 0.1172(2) 0.0436(14) Uani 1 1 d .
H21 H 0.1922 0.5901 0.1159 0.052 Uiso 1 1 calc R
C22 C 0.1501(7) 0.4444(5) 0.1131(3) 0.0543(18) Uani 1 1 d .
H22 H 0.2178 0.4189 0.1090 0.065 Uiso 1 1 calc R
C23 C 0.0666(7) 0.3809(5) 0.1150(3) 0.062(2) Uani 1 1 d .
H23 H 0.0770 0.3117 0.1126 0.075 Uiso 1 1 calc R
C24 C -0.0319(7) 0.4179(5) 0.1203(3) 0.061(2) Uani 1 1 d .
H24 H -0.0891 0.3739 0.1210 0.073 Uiso 1 1 calc R
C25 C -0.0486(6) 0.5197(5) 0.1248(2) 0.0447(14) Uani 1 1 d .
H25 H -0.1166 0.5444 0.1290 0.054 Uiso 1 1 calc R
C26 C -0.0545(5) 0.6915(5) 0.0082(2) 0.0429(14) Uani 1 1 d .
C27 C -0.0511(5) 0.7911(5) -0.0085(2) 0.0439(14) Uani 1 1 d .
H27 H -0.1118 0.8306 -0.0082 0.053 Uiso 1 1 calc R
C28 C 0.0431(5) 0.8317(5) -0.02566(19) 0.0428(14) Uani 1 1 d .
H28 H 0.0426 0.8968 -0.0379 0.051 Uiso 1 1 calc R
C29 C 0.1348(5) 0.7784(5) -0.0248(2) 0.0428(14) Uani 1 1 d .
C30 C 0.1338(5) 0.6817(5) -0.0039(2) 0.0406(13) Uani 1 1 d .
H30 H 0.1971 0.6466 0.0003 0.049 Uiso 1 1 calc R
C31 C 0.0413(5) 0.6385(4) 0.0103(2) 0.0433(14) Uani 1 1 d .
H31 H 0.0421 0.5726 0.0216 0.052 Uiso 1 1 calc R
C32 C -0.1543(6) 0.6441(7) 0.0218(3) 0.065(2) Uani 1 1 d .
H32A H -0.1998 0.6940 0.0351 0.098 Uiso 1 1 calc R
H32B H -0.1399 0.5923 0.0449 0.098 Uiso 1 1 calc R
H32C H -0.1884 0.6149 -0.0058 0.098 Uiso 1 1 calc R
C33 C 0.2365(7) 0.8196(7) -0.0416(3) 0.062(2) Uani 1 1 d .
H33 H 0.2887 0.8078 -0.0159 0.075 Uiso 1 1 calc R
C34 C 0.2393(10) 0.9279(8) -0.0514(5) 0.105(4) Uani 1 1 d .
H34A H 0.2079 0.9407 -0.0822 0.158 Uiso 1 1 calc R
H34B H 0.3113 0.9508 -0.0507 0.158 Uiso 1 1 calc R
H34C H 0.2004 0.9632 -0.0277 0.158 Uiso 1 1 calc R
C35 C 0.2736(11) 0.7611(12) -0.0833(5) 0.142(6) Uani 1 1 d .
H35A H 0.2230 0.7674 -0.1092 0.214 Uiso 1 1 calc R
H35B H 0.2810 0.6914 -0.0747 0.214 Uiso 1 1 calc R
H35C H 0.3407 0.7869 -0.0929 0.214 Uiso 1 1 calc R
N1 N 0.3868(12) 0.5824(13) 0.1723(5) 0.153(5) Uani 1 1 d .
N2 N 0.359(2) 0.564(3) 0.0224(11) 0.33(2) Uani 1 1 d .
N3 N 0.4986(13) 0.7178(18) 0.0784(9) 0.271(8) Uani 1 1 d D
C1S C 0.4084(9) 0.5238(11) 0.1997(5) 0.098(4) Uani 1 1 d .
C2S C 0.4279(10) 0.4509(10) 0.2360(5) 0.113(4) Uani 1 1 d .
H2S1 H 0.4949 0.4645 0.2516 0.169 Uiso 1 1 calc R
H2S2 H 0.4291 0.3848 0.2222 0.169 Uiso 1 1 calc R
H2S3 H 0.3729 0.4543 0.2589 0.169 Uiso 1 1 calc R
C3S C 0.383(2) 0.498(2) 0.0402(8) 0.196(14) Uani 1 1 d .
C4S C 0.4707(14) 0.4137(14) 0.0644(9) 0.208(12) Uani 1 1 d .
H4S1 H 0.5406 0.4419 0.0646 0.312 Uiso 1 1 calc R
H4S2 H 0.4694 0.3529 0.0459 0.312 Uiso 1 1 calc R
H4S3 H 0.4514 0.3987 0.0964 0.312 Uiso 1 1 calc R
C5S C 0.5720(15) 0.6754(17) 0.0826(11) 0.271(8) Uani 1 1 d D
C6S C 0.6404(14) 0.5832(16) 0.0884(10) 0.271(8) Uani 1 1 d D
H6S1 H 0.6129 0.5302 0.0685 0.406 Uiso 1 1 calc R
H6S2 H 0.6407 0.5618 0.1210 0.406 Uiso 1 1 calc R
H6S3 H 0.7113 0.5990 0.0795 0.406 Uiso 1 1 calc R
H1 H 0.279(5) 1.265(3) 0.163(2) 0.042(17) Uiso 1 1 d D
H2 H 0.302(7) 1.246(5) 0.061(2) 0.09(3) Uiso 1 1 d D
H3 H 0.127(3) 1.151(4) 0.1097(19) 0.027(14) Uiso 1 1 d D
H4 H 0.223(4) 1.077(4) 0.2074(13) 0.027(14) Uiso 1 1 d D
H5 H 0.439(5) 1.124(5) 0.2072(16) 0.06(2) Uiso 1 1 d D
H6 H 0.488(4) 1.226(4) 0.125(3) 0.05(2) Uiso 1 1 d D
H9 H 0.390(4) 0.921(3) 0.1844(17) 0.031(15) Uiso 1 1 d D
H10 H 0.546(3) 1.025(5) 0.135(3) 0.05(2) Uiso 1 1 d D
H11 H 0.454(5) 1.116(5) 0.0403(16) 0.05(2) Uiso 1 1 d D
H910 H 0.420(5) 0.975(5) 0.120(2) 0.032(15) Uiso 1 1 d .

loop_
_atom_site_aniso_label
_atom_site_aniso_U_11
_atom_site_aniso_U_22
_atom_site_aniso_U_33
_atom_site_aniso_U_23
_atom_site_aniso_U_13
_atom_site_aniso_U_12
Rh8 0.0327(2) 0.0271(2) 0.0318(2) 0.00066(16) -0.00196(16) 0.00087(15)
Ru1 0.0352(2) 0.0265(2) 0.0249(2) 0.00078(15) -0.00083(16) 0.00167(16)
Cl1 0.0360(7) 0.0285(6) 0.0395(7) -0.0024(5) -0.0041(5) 0.0050(5)
Cl2 0.0335(6) 0.0350(6) 0.0345(7) -0.0030(5) 0.0006(5) 0.0045(5)
S7 0.0490(9) 0.0483(9) 0.0442(9) 0.0119(7) 0.0004(7) -0.0052(7)
P1 0.0336(7) 0.0295(7) 0.0267(6) 0.0002(5) -0.0014(5) 0.0042(5)
P2 0.0360(7) 0.0262(6) 0.0275(6) 0.0031(5) 0.0023(5) 0.0030(5)
B1 0.065(5) 0.037(4) 0.063(5) 0.002(4) -0.013(4) -0.015(4)
B2 0.056(5) 0.046(4) 0.067(6) 0.020(4) -0.010(4) -0.016(4)
B3 0.052(4) 0.039(4) 0.043(4) -0.003(3) -0.009(3) -0.005(3)
B4 0.053(4) 0.033(3) 0.039(4) -0.006(3) -0.004(3) -0.004(3)
B5 0.052(5) 0.055(5) 0.069(6) 0.006(4) -0.020(4) -0.021(4)
B6 0.051(5) 0.061(5) 0.081(7) 0.012(5) -0.008(4) -0.022(4)
B9 0.037(3) 0.045(4) 0.049(4) 0.008(3) -0.005(3) -0.003(3)
B10 0.037(4) 0.067(6) 0.078(6) 0.022(5) -0.006(4) -0.011(4)
B11 0.048(4) 0.074(6) 0.068(6) 0.020(5) 0.006(4) -0.011(4)
C1 0.042(3) 0.029(3) 0.026(3) 0.002(2) 0.000(2) 0.000(2)
C2 0.034(3) 0.044(3) 0.032(3) 0.005(2) -0.006(2) 0.000(2)
C3 0.046(4) 0.069(5) 0.034(3) -0.005(3) -0.002(3) 0.005(3)
C4 0.056(4) 0.116(8) 0.037(4) -0.014(4) -0.004(3) 0.008(5)
C5 0.057(4) 0.108(7) 0.041(4) 0.008(4) -0.012(3) 0.006(5)
C6 0.051(4) 0.069(5) 0.076(6) 0.017(4) -0.018(4) 0.013(4)
C7 0.047(3) 0.045(4) 0.050(4) 0.007(3) -0.008(3) 0.006(3)
C8 0.031(3) 0.037(3) 0.036(3) -0.012(2) -0.001(2) 0.004(2)
C9 0.045(3) 0.055(4) 0.038(3) -0.002(3) 0.007(3) 0.001(3)
C10 0.049(4) 0.076(5) 0.052(4) -0.015(4) 0.013(3) -0.003(4)
C11 0.045(4) 0.068(5) 0.074(5) -0.028(4) 0.012(4) 0.010(3)
C12 0.057(4) 0.047(4) 0.073(5) -0.011(4) 0.002(4) 0.023(3)
C13 0.043(3) 0.046(3) 0.047(4) -0.005(3) 0.004(3) 0.009(3)
C14 0.036(3) 0.035(3) 0.038(3) -0.004(2) 0.005(2) -0.002(2)
C15 0.056(4) 0.041(3) 0.041(3) 0.000(3) 0.006(3) -0.004(3)
C16 0.061(5) 0.071(5) 0.057(5) 0.004(4) 0.023(4) -0.003(4)
C17 0.054(5) 0.094(7) 0.084(6) -0.002(5) 0.031(4) 0.004(5)
C18 0.053(4) 0.072(6) 0.091(7) 0.019(5) 0.007(4) 0.018(4)
C19 0.044(3) 0.048(4) 0.059(4) 0.010(3) 0.006(3) 0.005(3)
C20 0.055(3) 0.026(3) 0.023(2) -0.002(2) 0.003(2) 0.005(2)
C21 0.058(4) 0.035(3) 0.037(3) 0.000(2) 0.001(3) 0.008(3)
C22 0.075(5) 0.041(4) 0.047(4) 0.002(3) 0.003(3) 0.021(3)
C23 0.109(7) 0.026(3) 0.052(4) -0.005(3) 0.005(4) 0.006(4)
C24 0.088(6) 0.033(3) 0.062(5) -0.007(3) 0.004(4) -0.013(4)
C25 0.059(4) 0.033(3) 0.042(3) -0.003(2) 0.004(3) -0.003(3)
C26 0.045(3) 0.052(4) 0.031(3) -0.007(3) -0.004(2) -0.005(3)
C27 0.050(4) 0.054(4) 0.026(3) -0.008(3) -0.012(2) 0.009(3)
C28 0.067(4) 0.041(3) 0.020(3) 0.004(2) -0.007(2) -0.005(3)
C29 0.049(3) 0.050(4) 0.030(3) -0.007(3) 0.001(2) -0.003(3)
C30 0.052(3) 0.036(3) 0.033(3) -0.015(2) 0.001(3) 0.008(3)
C31 0.071(4) 0.031(3) 0.027(3) -0.009(2) -0.007(3) -0.001(3)
C32 0.058(4) 0.089(6) 0.048(4) -0.009(4) -0.005(3) -0.029(4)
C33 0.070(5) 0.075(5) 0.043(4) -0.012(4) 0.014(3) -0.022(4)
C34 0.113(9) 0.090(8) 0.115(9) -0.005(7) 0.046(7) -0.040(7)
C35 0.119(10) 0.162(13) 0.150(13) -0.067(11) 0.088(10) -0.050(10)
N1 0.165(12) 0.207(16) 0.086(8) 0.016(9) 0.017(8) 0.034(11)
N2 0.29(3) 0.44(5) 0.26(3) 0.02(3) -0.05(2) 0.22(3)
N3 0.093(8) 0.41(3) 0.306(16) 0.023(18) 0.015(12) -0.025(12)
C1S 0.081(7) 0.130(11) 0.083(8) -0.006(7) 0.010(6) 0.019(7)
C2S 0.091(8) 0.119(10) 0.128(11) 0.000(9) -0.016(7) 0.024(7)
C3S 0.22(2) 0.21(2) 0.17(2) -0.077(18) 0.102(19) -0.15(2)
C4S 0.127(14) 0.166(17) 0.33(3) 0.15(2) -0.028(16) -0.003(12)
C5S 0.093(8) 0.41(3) 0.306(16) 0.023(18) 0.015(12) -0.025(12)
C6S 0.093(8) 0.41(3) 0.306(16) 0.023(18) 0.015(12) -0.025(12)

loop_
_atom_type_symbol
_atom_type_description
_atom_type_scat_dispersion_real
_atom_type_scat_dispersion_imag
_atom_type_scat_source
C C 0.0033 0.0016 'International Tables Vol C Tables 4.2.6.8 and 6.1.1.4'
H H 0.0000 0.0000 'International Tables Vol C Tables 4.2.6.8 and 6.1.1.4'
B B 0.0013 0.0007 'International Tables Vol C Tables 4.2.6.8 and 6.1.1.4'
N N 0.0061 0.0033 'International Tables Vol C Tables 4.2.6.8 and 6.1.1.4'
P P 0.1023 0.0942 'International Tables Vol C Tables 4.2.6.8 and 6.1.1.4'
S S 0.1246 0.1234 'International Tables Vol C Tables 4.2.6.8 and 6.1.1.4'
Cl Cl 0.1484 0.1585 'International Tables Vol C Tables 4.2.6.8 and 6.1.1.4'
Ru Ru -1.2594 0.8363 'International Tables Vol C Tables 4.2.6.8 and 6.1.1.4'
Rh Rh -1.1178 0.9187 'International Tables Vol C Tables 4.2.6.8 and 6.1.1.4'

loop_
_geom_angle_atom_site_label_1
_geom_angle_atom_site_label_2
_geom_angle_atom_site_label_3
_geom_angle
B4 Rh8 B9 50.4(3)
B4 Rh8 B3 49.6(3)
B9 Rh8 B3 87.4(3)
B4 Rh8 P1 86.4(2)
B9 Rh8 P1 93.3(2)
B3 Rh8 P1 119.0(2)
B4 Rh8 S7 90.7(2)
B9 Rh8 S7 90.5(2)
B3 Rh8 S7 54.1(2)
P1 Rh8 S7 171.96(6)
B4 Rh8 Cl2 151.7(2)
B9 Rh8 Cl2 101.8(2)
B3 Rh8 Cl2 147.9(2)
P1 Rh8 Cl2 91.40(5)
S7 Rh8 Cl2 94.73(6)
B4 Rh8 Cl1 129.3(2)
B9 Rh8 Cl1 178.9(2)
B3 Rh8 Cl1 91.7(2)
P1 Rh8 Cl1 87.67(5)
S7 Rh8 Cl1 88.44(6)
Cl2 Rh8 Cl1 78.64(4)
C30 Ru1 C31 37.3(2)
C30 Ru1 C27 79.6(2)
C31 Ru1 C27 67.0(2)
C30 Ru1 C28 66.2(2)
C31 Ru1 C28 78.2(2)
C27 Ru1 C28 37.4(2)
C30 Ru1 C26 67.7(2)
C31 Ru1 C26 37.4(2)
C27 Ru1 C26 37.4(2)
C28 Ru1 C26 67.0(2)
C30 Ru1 C29 37.5(2)
C31 Ru1 C29 66.9(2)
C27 Ru1 C29 66.3(2)
C28 Ru1 C29 35.5(2)
C26 Ru1 C29 79.1(2)
C30 Ru1 P2 121.81(18)
C31 Ru1 P2 96.33(17)
C27 Ru1 P2 119.80(19)
C28 Ru1 P2 156.91(18)
C26 Ru1 P2 94.98(17)
C29 Ru1 P2 159.23(18)
C30 Ru1 Cl1 150.88(18)
C31 Ru1 Cl1 160.03(18)
C27 Ru1 Cl1 94.56(17)
C28 Ru1 Cl1 91.86(17)
C26 Ru1 Cl1 122.72(18)
C29 Ru1 Cl1 114.06(17)
P2 Ru1 Cl1 85.97(5)
C30 Ru1 Cl2 88.94(17)
C31 Ru1 Cl2 115.62(18)
C27 Ru1 Cl2 154.27(19)
C28 Ru1 Cl2 116.87(18)
C26 Ru1 Cl2 152.97(18)
C29 Ru1 Cl2 90.60(17)
P2 Ru1 Cl2 85.83(5)
Cl1 Ru1 Cl2 84.30(5)
Ru1 Cl1 Rh8 97.24(5)
Ru1 Cl2 Rh8 99.34(5)
B11 S7 B2 55.7(4)
B11 S7 B3 98.8(4)
B2 S7 B3 55.4(4)
B11 S7 Rh8 110.6(3)
B2 S7 Rh8 106.4(3)
B3 S7 Rh8 58.4(2)
C8 P1 C2 102.3(3)
C8 P1 C1 105.4(3)
C2 P1 C1 99.3(3)
C8 P1 Rh8 115.6(2)
C2 P1 Rh8 119.2(2)
C1 P1 Rh8 112.95(18)
C14 P2 C20 106.1(3)
C14 P2 C1 102.9(3)
C20 P2 C1 99.8(3)
C14 P2 Ru1 118.8(2)
C20 P2 Ru1 109.31(18)
C1 P2 Ru1 117.68(19)
B2 B1 B3 64.4(5)
B2 B1 B4 113.5(6)
B3 B1 B4 61.4(4)
B2 B1 B5 108.8(7)
B3 B1 B5 108.5(6)
B4 B1 B5 59.3(5)
B2 B1 B6 58.7(5)
B3 B1 B6 108.9(7)
B4 B1 B6 107.7(6)
B5 B1 B6 59.4(6)
B6 B2 B1 61.3(6)
B6 B2 B11 57.3(6)
B1 B2 B11 108.2(6)
B6 B2 B3 106.0(6)
B1 B2 B3 58.0(4)
B11 B2 B3 108.9(6)
B6 B2 S7 107.1(6)
B1 B2 S7 111.4(5)
B11 B2 S7 60.1(4)
B3 B2 S7 64.1(3)
B1 B3 B4 59.3(4)
B1 B3 B2 57.5(5)
B4 B3 B2 106.2(5)
B1 B3 S7 108.1(5)
B4 B3 S7 111.6(5)
B2 B3 S7 60.5(4)
B1 B3 Rh8 116.8(5)
B4 B3 Rh8 64.9(3)
B2 B3 Rh8 118.5(5)
S7 B3 Rh8 67.5(2)
B5 B4 B1 60.5(5)
B5 B4 B3 107.8(6)
B1 B4 B3 59.3(4)
B5 B4 B9 59.2(5)
B1 B4 B9 108.8(6)
B3 B4 B9 109.9(5)
B5 B4 Rh8 116.3(5)
B1 B4 Rh8 117.3(5)
B3 B4 Rh8 65.5(3)
B9 B4 Rh8 64.8(3)
B4 B5 B10 112.7(6)
B4 B5 B6 109.4(6)
B10 B5 B6 59.4(6)
B4 B5 B9 62.6(4)
B10 B5 B9 63.0(5)
B6 B5 B9 110.4(7)
B4 B5 B1 60.2(5)
B10 B5 B1 109.9(7)
B6 B5 B1 60.5(6)
B9 B5 B1 111.3(5)
B11 B6 B2 64.0(6)
B11 B6 B10 64.7(6)
B2 B6 B10 115.2(7)
B11 B6 B5 113.4(7)
B2 B6 B5 110.4(6)
B10 B6 B5 60.3(6)
B11 B6 B1 112.6(6)
B2 B6 B1 60.0(5)
B10 B6 B1 110.3(6)
B5 B6 B1 60.1(5)
B5 B9 B4 58.2(5)
B5 B9 B10 58.3(5)
B4 B9 B10 105.5(5)
B5 B9 Rh8 115.5(5)
B4 B9 Rh8 64.8(3)
B10 B9 Rh8 116.7(5)
B6 B10 B5 60.3(6)
B6 B10 B9 107.7(6)
B5 B10 B9 58.7(5)
B6 B10 B11 56.8(6)
B5 B10 B11 107.0(7)
B9 B10 B11 111.8(6)
B6 B11 B2 58.6(6)
B6 B11 B10 58.5(6)
B2 B11 B10 106.1(7)
B6 B11 S7 111.4(6)
B2 B11 S7 64.2(4)
B10 B11 S7 110.0(5)
P1 C1 P2 122.3(3)
C3 C2 C7 118.9(6)
C3 C2 P1 120.4(5)
C7 C2 P1 120.4(5)
C4 C3 C2 120.7(7)
C5 C4 C3 120.2(8)
C4 C5 C6 119.6(7)
C5 C6 C7 121.4(7)
C6 C7 C2 119.1(7)
C13 C8 C9 119.3(6)
C13 C8 P1 119.9(5)
C9 C8 P1 120.8(5)
C8 C9 C10 120.0(7)
C11 C10 C9 120.2(7)
C10 C11 C12 120.6(7)
C11 C12 C13 119.7(7)
C8 C13 C12 120.1(7)
C19 C14 C15 119.3(6)
C19 C14 P2 120.5(5)
C15 C14 P2 120.1(5)
C16 C15 C14 120.5(7)
C17 C16 C15 120.0(7)
C16 C17 C18 120.9(7)
C17 C18 C19 119.5(8)
C14 C19 C18 119.7(7)
C25 C20 C21 119.2(5)
C25 C20 P2 123.3(5)
C21 C20 P2 117.1(5)
C20 C21 C22 120.3(7)
C23 C22 C21 119.9(7)
C24 C23 C22 120.1(6)
C23 C24 C25 120.8(7)
C20 C25 C24 119.7(7)
C27 C26 C31 116.9(6)
C27 C26 C32 121.6(7)
C31 C26 C32 121.4(7)
C27 C26 Ru1 69.7(3)
C31 C26 Ru1 69.3(3)
C32 C26 Ru1 133.2(5)
C26 C27 C28 120.7(6)
C26 C27 Ru1 73.0(3)
C28 C27 Ru1 72.9(3)
C29 C28 C27 121.7(6)
C29 C28 Ru1 73.5(4)
C27 C28 Ru1 69.7(3)
C28 C29 C30 117.7(6)
C28 C29 C33 123.2(7)
C30 C29 C33 119.0(6)
C28 C29 Ru1 71.0(3)
C30 C29 Ru1 67.0(3)
C33 C29 Ru1 130.1(4)
C31 C30 C29 121.2(6)
C31 C30 Ru1 72.4(3)
C29 C30 Ru1 75.4(3)
C30 C31 C26 121.4(6)
C30 C31 Ru1 70.3(3)
C26 C31 Ru1 73.3(3)
C34 C33 C29 116.5(8)
C34 C33 C35 110.7(9)
C29 C33 C35 110.6(7)
N1 C1S C2S 175.5(15)
N2 C3S C4S 156(3)
N3 C5S C6S 157(3)

loop_
_geom_bond_atom_site_label_1
_geom_bond_atom_site_label_2
_geom_bond_distance
Rh8 B4 2.145(7)
Rh8 B9 2.145(7)
Rh8 B3 2.155(8)
Rh8 P1 2.2644(15)
Rh8 S7 2.3382(17)
Rh8 Cl2 2.4890(15)
Rh8 Cl1 2.5931(15)
Ru1 C30 2.154(5)
Ru1 C31 2.182(6)
Ru1 C27 2.191(6)
Ru1 C28 2.232(6)
Ru1 C26 2.234(6)
Ru1 C29 2.264(6)
Ru1 P2 2.3297(15)
Ru1 Cl1 2.3858(14)
Ru1 Cl2 2.4144(15)
S7 B11 1.913(9)
S7 B2 1.986(9)
S7 B3 2.051(8)
P1 C8 1.822(6)
P1 C2 1.824(6)
P1 C1 1.835(6)
P2 C14 1.814(6)
P2 C20 1.814(5)
P2 C1 1.837(5)
B1 B2 1.756(14)
B1 B3 1.765(11)
B1 B4 1.766(11)
B1 B5 1.770(13)
B1 B6 1.778(14)
B2 B6 1.732(13)
B2 B11 1.824(14)
B2 B3 1.877(11)
B3 B4 1.803(10)
B4 B5 1.748(11)
B4 B9 1.825(11)
B5 B10 1.757(16)
B5 B6 1.758(14)
B5 B9 1.766(12)
B6 B11 1.708(15)
B6 B10 1.740(14)
B9 B10 1.841(11)
B10 B11 1.844(13)
C2 C3 1.381(9)
C2 C7 1.387(8)
C3 C4 1.377(10)
C4 C5 1.361(13)
C5 C6 1.362(13)
C6 C7 1.379(10)
C8 C13 1.371(9)
C8 C9 1.376(9)
C9 C10 1.383(9)
C10 C11 1.349(12)
C11 C12 1.366(12)
C12 C13 1.387(9)
C14 C19 1.363(9)
C14 C15 1.398(9)
C15 C16 1.364(10)
C16 C17 1.342(13)
C17 C18 1.384(13)
C18 C19 1.386(10)
C20 C25 1.381(9)
C20 C21 1.385(9)
C21 C22 1.389(9)
C22 C23 1.366(11)
C23 C24 1.365(12)
C24 C25 1.387(9)
C26 C27 1.417(10)
C26 C31 1.416(9)
C26 C32 1.486(9)
C27 C28 1.419(9)
C28 C29 1.373(9)
C29 C30 1.426(9)
C29 C33 1.503(10)
C30 C31 1.387(9)
C33 C34 1.478(14)
C33 C35 1.509(13)
N1 C1S 1.137(17)
N2 C3S 1.06(4)
N3 C5S 1.101(2)
C1S C2S 1.439(18)
C3S C4S 1.72(4)
C5S C6S 1.520(2)
